data_7132784
loop_
_publ_author_name
'Wang, Xuan'
'Li, Jianlong'
'Du, Haifang'
'Liang, Weihong'
'Luo, Cheng'
'Wu, Yunshan'
'Liu, Bo'

_publ_section_title
;
 Synthesis of 1,4-epoxy-2-aryltetrahydro-1-benzazepines <i>via</i>
 rhodium(III)-catalyzed C-H allylation/intramolecular 1,3-dipolar
 cycloaddition.
;
_journal_issue 17
_journal_name_full 'Chemical communications (Cambridge, England)'
_journal_page_first 2401
_journal_page_last 2404
_journal_paper_doi 10.1039/d3cc05082c
_journal_volume 60
_journal_year 2024
_chemical_formula_moiety 'C16 H13 F2 N O'
_chemical_formula_sum 'C16 H13 F2 N O'
_chemical_formula_weight 273.27
_space_group_crystal_system monoclinic
_space_group_IT_number 14
_space_group_name_Hall '-P 2yn'
_space_group_name_H-M_alt 'P 1 21/n 1'
_atom_sites_solution_hydrogens geom
_atom_sites_solution_primary dual
_audit_creation_date 2023-05-25
_audit_creation_method
;
Olex2 1.5-beta
(compiled 2022.04.07 svn.rca3783a0 for OlexSys, GUI svn.r6439)
;
_audit_update_record
;
2023-10-12 deposited with the CCDC.	2024-01-18 downloaded from the CCDC.
;
_cell_angle_alpha 90
_cell_angle_beta 102.790(2)
_cell_angle_gamma 90
_cell_formula_units_Z 4
_cell_length_a 10.1690(2)
_cell_length_b 10.8560(2)
_cell_length_c 12.0502(3)
_cell_measurement_reflns_used 3381
_cell_measurement_temperature 170.00(18)
_cell_measurement_theta_max 73.4180
_cell_measurement_theta_min 3.9880
_cell_volume 1297.27(5)
_computing_cell_refinement 'CrysAlisPro 1.171.38.43f (Rigaku OD, 2015)'
_computing_data_collection 'CrysAlisPro 1.171.38.43f (Rigaku OD, 2015)'
_computing_data_reduction 'CrysAlisPro 1.171.38.43f (Rigaku OD, 2015)'
_computing_molecular_graphics 'Olex2 1.5-beta (Dolomanov et al., 2009)'
_computing_publication_material 'Olex2 1.5-beta (Dolomanov et al., 2009)'
_computing_structure_refinement 'SHELXL 2018/3 (Sheldrick, 2015)'
_computing_structure_solution 'SHELXT 2018/2 (Sheldrick, 2018)'
_diffrn_ambient_environment N~2~
_diffrn_ambient_temperature 170.00(18)
_diffrn_detector 'CCD plate'
_diffrn_detector_area_resol_mean 5.2684
_diffrn_detector_type AtlasS2
_diffrn_measured_fraction_theta_full 0.998
_diffrn_measured_fraction_theta_max 0.971
_diffrn_measurement_details
;
List of Runs (angles in degrees, time in seconds):

  # Type    Start    End  Width  t~exp~   \w     \q     \k     \f   Frames
#--------------------------------------------------------------------------
  1  \w    -65.00  31.00   1.00    1.00    --  -40.92  37.00  30.00   96
  2  \w     50.00  80.00   1.00    1.00    --   40.92 -99.00 120.00   30
  3  \w     42.00 107.00   1.00    1.00    --  107.58 -45.00 150.00   65
  4  \w     89.00 144.00   1.00    1.00    --  107.58  30.00   0.00   55
  5  \w     96.00 122.00   1.00    1.00    --  107.58  30.00-120.00   26
  6  \w    130.00 176.00   1.00    1.00    --  107.58  30.00-120.00   46
  7  \w     48.00 106.00   1.00    1.00    --  107.58 -94.00 -30.00   58
  8  \w     34.00  76.00   1.00    1.00    --  107.58 -30.00-120.00   42
  9  \w     35.00 136.00   1.00    1.00    --  107.58 -61.00 -30.00  101
 10  \w    -95.00 -69.00   1.00    1.00    --  -40.92-140.00 122.00   26
 11  \w   -100.00 -20.00   1.00    1.00    --  -40.92 -37.00  30.00   80
;
_diffrn_measurement_device 'four-circle diffractometer'
_diffrn_measurement_device_type 'SuperNova, Dual, Cu at zero, AtlasS2'
_diffrn_measurement_method '\w scans'
_diffrn_orient_matrix_type 'CrysAlisPro convention (1999,Acta A55,543-557)'
_diffrn_orient_matrix_UB_11 0.0981363000
_diffrn_orient_matrix_UB_12 0.0191017000
_diffrn_orient_matrix_UB_13 0.1158875000
_diffrn_orient_matrix_UB_21 0.1155943000
_diffrn_orient_matrix_UB_22 0.0241182000
_diffrn_orient_matrix_UB_23 -0.0610226000
_diffrn_orient_matrix_UB_31 -0.0335840000
_diffrn_orient_matrix_UB_32 0.1385792000
_diffrn_orient_matrix_UB_33 -0.0054613000
_diffrn_radiation_monochromator mirror
_diffrn_radiation_probe x-ray
_diffrn_radiation_type 'Cu K\a'
_diffrn_radiation_wavelength 1.54184
_diffrn_reflns_av_R_equivalents 0.0202
_diffrn_reflns_av_unetI/netI 0.0245
_diffrn_reflns_Laue_measured_fraction_full 0.998
_diffrn_reflns_Laue_measured_fraction_max 0.971
_diffrn_reflns_limit_h_max 12
_diffrn_reflns_limit_h_min -12
_diffrn_reflns_limit_k_max 13
_diffrn_reflns_limit_k_min -8
_diffrn_reflns_limit_l_max 14
_diffrn_reflns_limit_l_min -14
_diffrn_reflns_number 4569
_diffrn_reflns_point_group_measured_fraction_full 0.998
_diffrn_reflns_point_group_measured_fraction_max 0.971
_diffrn_reflns_theta_full 67.684
_diffrn_reflns_theta_max 73.710
_diffrn_reflns_theta_min 5.160
_diffrn_source 'micro-focus sealed X-ray tube'
_diffrn_source_type 'SuperNova (Cu) X-ray Source'
_exptl_absorpt_coefficient_mu 0.900
_exptl_absorpt_correction_T_max 1.00000
_exptl_absorpt_correction_T_min 0.65603
_exptl_absorpt_correction_type multi-scan
_exptl_absorpt_process_details
;
CrysAlisPro 1.171.38.43f (Rigaku Oxford Diffraction, 2015)
Empirical absorption correction using spherical harmonics,
 implemented in SCALE3 ABSPACK scaling algorithm.
;
_exptl_crystal_colour 'light colourless'
_exptl_crystal_density_diffrn 1.399
_exptl_crystal_description block
_exptl_crystal_F_000 568
_exptl_crystal_size_max 0.15
_exptl_crystal_size_mid 0.13
_exptl_crystal_size_min 0.1
_refine_diff_density_max 0.222
_refine_diff_density_min -0.213
_refine_diff_density_rms 0.050
_refine_ls_extinction_coef 0.0193(11)
_refine_ls_extinction_expression Fc^*^=kFc[1+0.001xFc^2^\l^3^/sin(2\q)]^-1/4^
_refine_ls_extinction_method 'SHELXL-2018/3 (Sheldrick 2018)'
_refine_ls_goodness_of_fit_ref 1.047
_refine_ls_hydrogen_treatment constr
_refine_ls_matrix_type full
_refine_ls_number_parameters 182
_refine_ls_number_reflns 2541
_refine_ls_number_restraints 0
_refine_ls_restrained_S_all 1.047
_refine_ls_R_factor_all 0.0428
_refine_ls_R_factor_gt 0.0388
_refine_ls_shift/su_max 0.000
_refine_ls_shift/su_mean 0.000
_refine_ls_structure_factor_coef Fsqd
_refine_ls_weighting_details 'w=1/[\s^2^(Fo^2^)+(0.0539P)^2^+0.3043P] where P=(Fo^2^+2Fc^2^)/3'
_refine_ls_weighting_scheme calc
_refine_ls_wR_factor_gt 0.0998
_refine_ls_wR_factor_ref 0.1028
_reflns_Friedel_coverage 0.000
_reflns_number_gt 2282
_reflns_number_total 2541
_reflns_threshold_expression 'I > 2\s(I)'
_cod_data_source_file d3cc05082c2.cif
_cod_data_source_block wx-02-r21-1-2f
_cod_database_code 7132784
_shelx_shelxl_version_number 2018/3
_shelx_space_group_comment
;
The symmetry employed for this shelxl refinement is uniquely defined
by the following loop, which should always be used as a source of
symmetry information in preference to the above space-group names.
They are only intended as comments.
;
_olex2_refinement_description
;
1. Fixed Uiso
 At 1.2 times of:
  All C(H) groups, All C(H,H) groups
2.a Ternary CH refined with riding coordinates:
 C8(H8), C10(H10)
2.b Secondary CH2 refined with riding coordinates:
 C7(H7A,H7B), C9(H9A,H9B)
2.c Aromatic/amide H refined with riding coordinates:
 C2(H2), C3(H3), C4(H4), C5(H5), C13(H13), C14(H14), C15(H15)
;
_olex2_date_sample_data_collection 2023-05-25
_olex2_submission_special_instructions 'No special instructions were received'
_oxdiff_exptl_absorpt_empirical_details
;
Empirical correction (ABSPACK) includes:
- Absorption correction using spherical harmonics
- Frame scaling
;
_oxdiff_exptl_absorpt_empirical_full_max 1.307
_oxdiff_exptl_absorpt_empirical_full_min 0.734

loop_
_space_group_symop_operation_xyz
'x, y, z'
'-x+1/2, y+1/2, -z+1/2'
'-x, -y, -z'
'x-1/2, -y-1/2, z-1/2'

loop_
_atom_site_label
_atom_site_type_symbol
_atom_site_fract_x
_atom_site_fract_y
_atom_site_fract_z
_atom_site_U_iso_or_equiv
_atom_site_adp_type
_atom_site_occupancy
_atom_site_site_symmetry_order
_atom_site_calc_flag
_atom_site_refinement_flags_posn
_atom_site_refinement_flags_adp
_atom_site_refinement_flags_occupancy
_atom_site_disorder_assembly
_atom_site_disorder_group
F1 F 0.60182(8) 0.34734(9) 0.68395(7) 0.0437(3) Uani 1 1 d . . . . .
F2 F 0.16668(9) 0.39506(11) 0.45345(8) 0.0522(3) Uani 1 1 d . . . . .
O1 O 0.14460(9) 0.35001(9) 0.68697(8) 0.0313(2) Uani 1 1 d . . . . .
N1 N 0.28486(10) 0.34500(10) 0.74414(9) 0.0253(3) Uani 1 1 d . . . . .
C1 C 0.20277(14) 0.47070(12) 0.88742(12) 0.0327(3) Uani 1 1 d . . . . .
C2 C 0.21810(17) 0.50448(14) 1.00065(14) 0.0429(4) Uani 1 1 d . . . . .
H2 H 0.156254 0.560993 1.021240 0.051 Uiso 1 1 calc R U . . .
C3 C 0.32183(18) 0.45736(16) 1.08416(14) 0.0477(4) Uani 1 1 d . . . . .
H3 H 0.330238 0.481409 1.161216 0.057 Uiso 1 1 calc R U . . .
C4 C 0.41305(17) 0.37560(16) 1.05589(13) 0.0429(4) Uani 1 1 d . . . . .
H4 H 0.484608 0.343932 1.113229 0.051 Uiso 1 1 calc R U . . .
C5 C 0.39988(14) 0.33982(13) 0.94350(13) 0.0333(3) Uani 1 1 d . . . . .
H5 H 0.462214 0.283339 0.923597 0.040 Uiso 1 1 calc R U . . .
C6 C 0.29515(13) 0.38689(11) 0.86006(11) 0.0269(3) Uani 1 1 d . . . . .
C7 C 0.09051(15) 0.52039(14) 0.79481(14) 0.0398(4) Uani 1 1 d . . . . .
H7A H 0.088627 0.611421 0.799047 0.048 Uiso 1 1 calc R U . . .
H7B H 0.002715 0.488599 0.805043 0.048 Uiso 1 1 calc R U . . .
C8 C 0.11323(14) 0.48079(14) 0.67998(13) 0.0358(3) Uani 1 1 d . . . . .
H8 H 0.031736 0.497726 0.618317 0.043 Uiso 1 1 calc R U . . .
C9 C 0.23904(14) 0.54082(13) 0.65307(13) 0.0356(3) Uani 1 1 d . . . . .
H9A H 0.267709 0.613371 0.702261 0.043 Uiso 1 1 calc R U . . .
H9B H 0.222600 0.566572 0.572359 0.043 Uiso 1 1 calc R U . . .
C10 C 0.34527(12) 0.43715(12) 0.67862(11) 0.0267(3) Uani 1 1 d . . . . .
H10 H 0.429055 0.470823 0.729083 0.032 Uiso 1 1 calc R U . . .
C11 C 0.38220(12) 0.37853(11) 0.57583(11) 0.0262(3) Uani 1 1 d . . . . .
C12 C 0.51348(13) 0.33769(12) 0.58200(12) 0.0287(3) Uani 1 1 d . . . . .
C13 C 0.56006(14) 0.28843(13) 0.49279(13) 0.0349(3) Uani 1 1 d . . . . .
H13 H 0.650865 0.261628 0.502876 0.042 Uiso 1 1 calc R U . . .
C14 C 0.47199(15) 0.27894(13) 0.38866(13) 0.0370(3) Uani 1 1 d . . . . .
H14 H 0.502558 0.247654 0.325173 0.044 Uiso 1 1 calc R U . . .
C15 C 0.33890(16) 0.31485(15) 0.37606(13) 0.0384(3) Uani 1 1 d . . . . .
H15 H 0.276842 0.306844 0.304846 0.046 Uiso 1 1 calc R U . . .
C16 C 0.29846(13) 0.36243(13) 0.46906(12) 0.0326(3) Uani 1 1 d . . . . .

loop_
_atom_site_aniso_label
_atom_site_aniso_U_11
_atom_site_aniso_U_22
_atom_site_aniso_U_33
_atom_site_aniso_U_23
_atom_site_aniso_U_13
_atom_site_aniso_U_12
F1 0.0295(4) 0.0598(6) 0.0383(5) -0.0051(4) -0.0003(4) 0.0102(4)
F2 0.0289(4) 0.0786(7) 0.0450(5) -0.0015(5) -0.0009(4) 0.0140(4)
O1 0.0245(5) 0.0322(5) 0.0364(5) 0.0011(4) 0.0051(4) -0.0006(4)
N1 0.0240(5) 0.0229(5) 0.0292(6) 0.0008(4) 0.0061(4) 0.0009(4)
C1 0.0396(7) 0.0236(7) 0.0396(8) -0.0009(5) 0.0186(6) -0.0018(5)
C2 0.0574(9) 0.0323(8) 0.0463(9) -0.0090(6) 0.0274(8) -0.0076(7)
C3 0.0625(10) 0.0482(9) 0.0352(8) -0.0111(7) 0.0171(7) -0.0218(8)
C4 0.0454(8) 0.0471(9) 0.0334(8) 0.0021(6) 0.0028(6) -0.0150(7)
C5 0.0324(7) 0.0321(7) 0.0350(7) 0.0030(6) 0.0068(6) -0.0046(5)
C6 0.0308(6) 0.0215(6) 0.0300(7) -0.0003(5) 0.0102(5) -0.0041(5)
C7 0.0403(8) 0.0340(8) 0.0514(9) 0.0054(6) 0.0235(7) 0.0109(6)
C8 0.0308(7) 0.0358(8) 0.0428(8) 0.0087(6) 0.0122(6) 0.0114(6)
C9 0.0425(8) 0.0262(7) 0.0431(8) 0.0075(6) 0.0206(6) 0.0094(6)
C10 0.0277(6) 0.0232(6) 0.0307(7) 0.0008(5) 0.0097(5) 0.0006(5)
C11 0.0266(6) 0.0226(6) 0.0306(7) 0.0020(5) 0.0093(5) 0.0015(5)
C12 0.0266(6) 0.0281(7) 0.0316(7) 0.0013(5) 0.0066(5) 0.0015(5)
C13 0.0335(7) 0.0321(7) 0.0434(8) 0.0017(6) 0.0178(6) 0.0044(6)
C14 0.0491(8) 0.0314(7) 0.0358(7) -0.0013(6) 0.0208(6) 0.0000(6)
C15 0.0450(8) 0.0396(8) 0.0295(7) 0.0006(6) 0.0054(6) -0.0023(6)
C16 0.0267(6) 0.0361(7) 0.0342(7) 0.0033(6) 0.0052(5) 0.0044(5)

loop_
_atom_type_symbol
_atom_type_description
_atom_type_scat_dispersion_real
_atom_type_scat_dispersion_imag
_atom_type_scat_source
C C 0.0181 0.0091 'International Tables Vol C Tables 4.2.6.8 and 6.1.1.4'
H H 0.0000 0.0000 'International Tables Vol C Tables 4.2.6.8 and 6.1.1.4'
F F 0.0727 0.0534 'International Tables Vol C Tables 4.2.6.8 and 6.1.1.4'
N N 0.0311 0.0180 'International Tables Vol C Tables 4.2.6.8 and 6.1.1.4'
O O 0.0492 0.0322 'International Tables Vol C Tables 4.2.6.8 and 6.1.1.4'

loop_
_geom_angle_atom_site_label_1
_geom_angle_atom_site_label_2
_geom_angle_atom_site_label_3
_geom_angle
_geom_angle_site_symmetry_1
_geom_angle_site_symmetry_3
_geom_angle_publ_flag
N1 O1 C8 104.24(9) . . ?
O1 N1 C6 107.53(9) . . ?
O1 N1 C10 101.66(9) . . ?
C6 N1 C10 110.47(10) . . ?
C2 C1 C6 117.94(14) . . ?
C2 C1 C7 122.32(14) . . ?
C6 C1 C7 119.74(13) . . ?
C1 C2 H2 119.4 . . ?
C3 C2 C1 121.23(15) . . ?
C3 C2 H2 119.4 . . ?
C2 C3 H3 119.9 . . ?
C4 C3 C2 120.25(15) . . ?
C4 C3 H3 119.9 . . ?
C3 C4 H4 120.1 . . ?
C3 C4 C5 119.77(15) . . ?
C5 C4 H4 120.1 . . ?
C4 C5 H5 120.1 . . ?
C4 C5 C6 119.76(14) . . ?
C6 C5 H5 120.1 . . ?
C1 C6 N1 121.46(12) . . ?
C5 C6 N1 117.49(12) . . ?
C5 C6 C1 121.05(13) . . ?
C1 C7 H7A 109.8 . . ?
C1 C7 H7B 109.8 . . ?
C1 C7 C8 109.32(11) . . ?
H7A C7 H7B 108.3 . . ?
C8 C7 H7A 109.8 . . ?
C8 C7 H7B 109.8 . . ?
O1 C8 C7 107.46(11) . . ?
O1 C8 H8 111.0 . . ?
O1 C8 C9 104.16(10) . . ?
C7 C8 H8 111.0 . . ?
C7 C8 C9 112.07(13) . . ?
C9 C8 H8 111.0 . . ?
C8 C9 H9A 111.1 . . ?
C8 C9 H9B 111.1 . . ?
C8 C9 C10 103.17(11) . . ?
H9A C9 H9B 109.1 . . ?
C10 C9 H9A 111.1 . . ?
C10 C9 H9B 111.1 . . ?
N1 C10 C9 104.07(10) . . ?
N1 C10 H10 108.6 . . ?
N1 C10 C11 110.98(10) . . ?
C9 C10 H10 108.6 . . ?
C11 C10 C9 115.68(11) . . ?
C11 C10 H10 108.6 . . ?
C12 C11 C10 119.94(12) . . ?
C16 C11 C10 126.85(11) . . ?
C16 C11 C12 113.17(12) . . ?
F1 C12 C11 117.30(12) . . ?
F1 C12 C13 117.68(12) . . ?
C13 C12 C11 125.02(13) . . ?
C12 C13 H13 120.8 . . ?
C14 C13 C12 118.37(13) . . ?
C14 C13 H13 120.8 . . ?
C13 C14 H14 119.9 . . ?
C13 C14 C15 120.17(13) . . ?
C15 C14 H14 119.9 . . ?
C14 C15 H15 120.7 . . ?
C16 C15 C14 118.51(14) . . ?
C16 C15 H15 120.7 . . ?
F2 C16 C11 118.66(12) . . ?
F2 C16 C15 116.64(13) . . ?
C15 C16 C11 124.70(13) . . ?

loop_
_geom_bond_atom_site_label_1
_geom_bond_atom_site_label_2
_geom_bond_distance
_geom_bond_site_symmetry_2
_geom_bond_publ_flag
F1 C12 1.3560(15) . ?
F2 C16 1.3584(16) . ?
O1 N1 1.4411(14) . ?
O1 C8 1.4535(17) . ?
N1 C6 1.4507(17) . ?
N1 C10 1.4887(16) . ?
C1 C2 1.388(2) . ?
C1 C6 1.3986(18) . ?
C1 C7 1.508(2) . ?
C2 H2 0.9500 . ?
C2 C3 1.385(3) . ?
C3 H3 0.9500 . ?
C3 C4 1.380(3) . ?
C4 H4 0.9500 . ?
C4 C5 1.387(2) . ?
C5 H5 0.9500 . ?
C5 C6 1.3900(19) . ?
C7 H7A 0.9900 . ?
C7 H7B 0.9900 . ?
C7 C8 1.515(2) . ?
C8 H8 1.0000 . ?
C8 C9 1.5331(19) . ?
C9 H9A 0.9900 . ?
C9 H9B 0.9900 . ?
C9 C10 1.5431(17) . ?
C10 H10 1.0000 . ?
C10 C11 1.5120(18) . ?
C11 C12 1.3930(18) . ?
C11 C16 1.3878(19) . ?
C12 C13 1.375(2) . ?
C13 H13 0.9500 . ?
C13 C14 1.375(2) . ?
C14 H14 0.9500 . ?
C14 C15 1.384(2) . ?
C15 H15 0.9500 . ?
C15 C16 1.377(2) . ?

loop_
_geom_torsion_atom_site_label_1
_geom_torsion_atom_site_label_2
_geom_torsion_atom_site_label_3
_geom_torsion_atom_site_label_4
_geom_torsion
_geom_torsion_site_symmetry_1
_geom_torsion_site_symmetry_2
_geom_torsion_site_symmetry_3
_geom_torsion_site_symmetry_4
_geom_torsion_publ_flag
F1 C12 C13 C14 -179.50(12) . . . . ?
O1 N1 C6 C1 -28.56(15) . . . . ?
O1 N1 C6 C5 150.93(11) . . . . ?
O1 N1 C10 C9 38.15(12) . . . . ?
O1 N1 C10 C11 -86.93(11) . . . . ?
O1 C8 C9 C10 -14.32(14) . . . . ?
N1 O1 C8 C7 -79.73(12) . . . . ?
N1 O1 C8 C9 39.33(13) . . . . ?
N1 C10 C11 C12 -95.83(14) . . . . ?
N1 C10 C11 C16 86.29(16) . . . . ?
C1 C2 C3 C4 0.3(2) . . . . ?
C1 C7 C8 O1 47.17(15) . . . . ?
C1 C7 C8 C9 -66.68(15) . . . . ?
C2 C1 C6 N1 178.83(12) . . . . ?
C2 C1 C6 C5 -0.6(2) . . . . ?
C2 C1 C7 C8 171.90(13) . . . . ?
C2 C3 C4 C5 -0.6(2) . . . . ?
C3 C4 C5 C6 0.2(2) . . . . ?
C4 C5 C6 N1 -179.10(12) . . . . ?
C4 C5 C6 C1 0.4(2) . . . . ?
C6 N1 C10 C9 -75.76(13) . . . . ?
C6 N1 C10 C11 159.16(10) . . . . ?
C6 C1 C2 C3 0.3(2) . . . . ?
C6 C1 C7 C8 -8.56(19) . . . . ?
C7 C1 C2 C3 179.85(14) . . . . ?
C7 C1 C6 N1 -0.73(19) . . . . ?
C7 C1 C6 C5 179.80(13) . . . . ?
C7 C8 C9 C10 101.55(13) . . . . ?
C8 O1 N1 C6 67.32(11) . . . . ?
C8 O1 N1 C10 -48.76(11) . . . . ?
C8 C9 C10 N1 -14.38(14) . . . . ?
C8 C9 C10 C11 107.64(13) . . . . ?
C9 C10 C11 C12 145.91(12) . . . . ?
C9 C10 C11 C16 -31.96(19) . . . . ?
C10 N1 C6 C1 81.57(14) . . . . ?
C10 N1 C6 C5 -98.94(13) . . . . ?
C10 C11 C12 F1 3.24(18) . . . . ?
C10 C11 C12 C13 -176.80(13) . . . . ?
C10 C11 C16 F2 -4.1(2) . . . . ?
C10 C11 C16 C15 176.06(13) . . . . ?
C11 C12 C13 C14 0.5(2) . . . . ?
C12 C11 C16 F2 177.87(12) . . . . ?
C12 C11 C16 C15 -1.9(2) . . . . ?
C12 C13 C14 C15 -2.0(2) . . . . ?
C13 C14 C15 C16 1.5(2) . . . . ?
C14 C15 C16 F2 -179.18(13) . . . . ?
C14 C15 C16 C11 0.6(2) . . . . ?
C16 C11 C12 F1 -178.61(12) . . . . ?
C16 C11 C12 C13 1.3(2) . . . . ?
